data_7233058
loop_
_publ_author_name
'Seiler, Vanessa Kristina'
'Robeyns, Koen'
'Tumanov, Nikolay'
'Cin\<ci\'c, Dominik'
'Wouters, Johan'
'Champagne, Benoit'
'Leyssens, Tom'

_publ_section_title
;
 A coloring tool for spiropyrans: solid state metal--organic complexation
 versus salification
;
_journal_issue 33
_journal_name_full CrystEngComm
_journal_page_first 4925
_journal_paper_doi 10.1039/C9CE00805E
_journal_volume 21
_journal_year 2019
_chemical_formula_moiety 'C46 H42 Br4 N2 O2 Zn2, C3 H6 O'
_chemical_formula_sum 'C49 H48 Br4 N2 O3 Zn2'
_chemical_formula_weight 1163.27
_chemical_name_common
'dizinc(2+) ion bis(1,3,3-trimethyl-2-[(E)-2-(2-oxidonaphthalen-1-yl)ethenyl]-3H-indol-1-ium) tetrabromide acetone solvate'
_chemical_name_systematic
'dizinc(2+) ion bis(1,3,3-trimethyl-2-[(E)-2-(2-oxidonaphthalen-1-yl)ethenyl]-3H-indol-1-ium) propan-2-one tetrabromide'
_space_group_crystal_system monoclinic
_space_group_IT_number 14
_space_group_name_Hall '-P 2ybc'
_space_group_name_H-M_alt 'P 1 21/c 1'
_symmetry_space_group_name_Hall '-P 2ybc'
_symmetry_space_group_name_H-M 'P 1 21/c 1'
_atom_sites_solution_hydrogens mixed
_atom_sites_solution_primary dual
_atom_sites_solution_secondary dual
_audit_creation_method SHELXL-2018/3
_audit_update_record
;
2019-05-21 deposited with the CCDC.    2019-07-09 downloaded from the CCDC.
;
_cell_angle_alpha 90
_cell_angle_beta 91.4476(14)
_cell_angle_gamma 90
_cell_formula_units_Z 2
_cell_length_a 8.97440(14)
_cell_length_b 12.9849(2)
_cell_length_c 20.5608(3)
_cell_measurement_reflns_used 5556
_cell_measurement_temperature 295(2)
_cell_measurement_theta_max 66.9970
_cell_measurement_theta_min 4.2790
_cell_volume 2395.22(6)
_computing_cell_refinement 'CrysAlisPro 1.171.40.16b (Rigaku OD, 2018)'
_computing_data_collection 'CrysAlisPro 1.171.39.46 (Rigaku OD, 2018)'
_computing_data_reduction 'CrysAlisPro 1.171.40.16b (Rigaku OD, 2018)'
_computing_structure_refinement 'SHELXL-2018/3 (Sheldrick, 2018)'
_computing_structure_solution 'SHELXT (Sheldrick, 2015)'
_diffrn_ambient_temperature 295(2)
_diffrn_detector_area_resol_mean 5.1856
_diffrn_measured_fraction_theta_full 0.991
_diffrn_measured_fraction_theta_max 0.991
_diffrn_measurement_device_type
;
Oxford Diffraction Xcalibur, Ruby, Gemini ultra
;
_diffrn_measurement_method '\w scans'
_diffrn_radiation_monochromator 'multilayer mirror'
_diffrn_radiation_type CuK\a
_diffrn_radiation_wavelength 1.54184
_diffrn_reflns_av_R_equivalents 0.0374
_diffrn_reflns_av_unetI/netI 0.0351
_diffrn_reflns_Laue_measured_fraction_full 0.991
_diffrn_reflns_Laue_measured_fraction_max 0.991
_diffrn_reflns_limit_h_max 10
_diffrn_reflns_limit_h_min -10
_diffrn_reflns_limit_k_max 15
_diffrn_reflns_limit_k_min -10
_diffrn_reflns_limit_l_max 21
_diffrn_reflns_limit_l_min -24
_diffrn_reflns_number 12462
_diffrn_reflns_point_group_measured_fraction_full 0.991
_diffrn_reflns_point_group_measured_fraction_max 0.991
_diffrn_reflns_theta_full 67.147
_diffrn_reflns_theta_max 67.147
_diffrn_reflns_theta_min 4.302
_diffrn_source 'fine-focus sealed tube'
_exptl_absorpt_coefficient_mu 5.467
_exptl_absorpt_correction_T_max 0.856
_exptl_absorpt_correction_T_min 0.581
_exptl_absorpt_correction_type analytical
_exptl_absorpt_process_details
;
CrysAlisPro 1.171.40.16b (Rigaku Oxford Diffraction, 2018)
Analytical numeric absorption correction using a multifaceted crystal
model based on expressions derived by R.C. Clark & J.S. Reid.
(Clark, R. C. & Reid, J. S. (1995). Acta Cryst. A51, 887-897)
Empirical absorption correction using spherical harmonics,
 implemented in SCALE3 ABSPACK scaling algorithm.
;
_exptl_crystal_colour red
_exptl_crystal_density_diffrn 1.613
_exptl_crystal_description plate
_exptl_crystal_F_000 1160
_exptl_crystal_recrystallization_method 'Re-crystallisation from solvent: acetone'
_exptl_crystal_size_max 0.180
_exptl_crystal_size_mid 0.067
_exptl_crystal_size_min 0.027
_refine_diff_density_max 0.744
_refine_diff_density_min -0.417
_refine_diff_density_rms 0.068
_refine_ls_extinction_method none
_refine_ls_goodness_of_fit_ref 1.037
_refine_ls_hydrogen_treatment constr
_refine_ls_matrix_type full
_refine_ls_number_parameters 295
_refine_ls_number_reflns 4246
_refine_ls_number_restraints 24
_refine_ls_restrained_S_all 1.036
_refine_ls_R_factor_all 0.0405
_refine_ls_R_factor_gt 0.0352
_refine_ls_shift/su_max 0.002
_refine_ls_shift/su_mean 0.000
_refine_ls_structure_factor_coef Fsqd
_refine_ls_weighting_details 'w=1/[\s^2^(Fo^2^)+(0.0526P)^2^+0.4599P] where P=(Fo^2^+2Fc^2^)/3'
_refine_ls_weighting_scheme calc
_refine_ls_wR_factor_gt 0.0908
_refine_ls_wR_factor_ref 0.0961
_reflns_Friedel_coverage 0.000
_reflns_number_gt 3707
_reflns_number_total 4246
_reflns_threshold_expression 'I > 2\s(I)'
_cod_data_source_file c9ce00805e2.cif
_cod_data_source_block nt0380_Vanessa_SPB_ZnBr2
_cod_depositor_comments 'Adding full bibliography for 7233050--7233066.cif.'
_cod_original_cell_volume 2395.21(7)
_cod_database_code 7233058
_shelx_shelxl_version_number 2018/3
_shelx_space_group_comment
;
The symmetry employed for this shelxl refinement is uniquely defined
by the following loop, which should always be used as a source of
symmetry information in preference to the above space-group names.
They are only intended as comments.
;
_shelx_estimated_absorpt_t_min 0.439
_shelx_estimated_absorpt_t_max 0.866

loop_
_space_group_symop_operation_xyz
'x, y, z'
'-x, y+1/2, -z+1/2'
'-x, -y, -z'
'x, -y-1/2, z-1/2'

loop_
_atom_site_label
_atom_site_type_symbol
_atom_site_fract_x
_atom_site_fract_y
_atom_site_fract_z
_atom_site_U_iso_or_equiv
_atom_site_adp_type
_atom_site_occupancy
_atom_site_site_symmetry_order
_atom_site_calc_flag
_atom_site_refinement_flags_posn
_atom_site_refinement_flags_adp
_atom_site_refinement_flags_occupancy
_atom_site_disorder_assembly
_atom_site_disorder_group
O1X O 0.358(2) 0.500(2) 0.4259(11) 0.311(12) Uani 0.5 1 d D . P A -1
C2X C 0.4495(16) 0.5012(14) 0.4696(9) 0.165(6) Uani 0.5 1 d D . P A -1
C3X C 0.567(4) 0.580(3) 0.4732(15) 0.245(19) Uani 0.5 1 d D . P A -1
H3X1 H 0.658234 0.552215 0.457386 0.368 Uiso 0.5 1 calc R U P A -1
H3X2 H 0.581886 0.601934 0.517517 0.368 Uiso 0.5 1 calc R U P A -1
H3X3 H 0.537602 0.638361 0.446952 0.368 Uiso 0.5 1 calc R U P A -1
C4X C 0.437(5) 0.435(3) 0.5273(16) 0.257(19) Uani 0.5 1 d D . P A -1
H4X1 H 0.352972 0.456132 0.551877 0.386 Uiso 0.5 1 calc R U P A -1
H4X2 H 0.526324 0.440953 0.553883 0.386 Uiso 0.5 1 calc R U P A -1
H4X3 H 0.424379 0.364691 0.513835 0.386 Uiso 0.5 1 calc R U P A -1
Br2B Br 0.21598(4) 0.11349(3) 0.57010(2) 0.06932(14) Uani 1 1 d . . . . .
Br3B Br 0.59772(4) 0.06657(3) 0.66310(2) 0.06499(14) Uani 1 1 d . . . . .
Zn1B Zn 0.45939(4) 0.04790(3) 0.56566(2) 0.04797(13) Uani 1 1 d . . . . .
O1A O 0.5444(2) 0.09168(14) 0.47994(9) 0.0479(4) Uani 1 1 d . . . . .
N20A N 0.1144(3) 0.14206(19) 0.34778(12) 0.0490(5) Uani 1 1 d . . . . .
C2A C 0.6411(3) 0.1683(2) 0.46840(14) 0.0457(6) Uani 1 1 d . . . . .
C3A C 0.7632(3) 0.1814(3) 0.51259(16) 0.0572(7) Uani 1 1 d . . . . .
H3A H 0.772393 0.138378 0.548634 0.069 Uiso 1 1 calc R U . . .
C4A C 0.8671(4) 0.2555(3) 0.50337(17) 0.0615(8) Uani 1 1 d . . . . .
H4A H 0.943917 0.263787 0.534123 0.074 Uiso 1 1 calc R U . . .
C5A C 0.8614(3) 0.3201(2) 0.44844(16) 0.0541(7) Uani 1 1 d . . . . .
C6A C 0.7412(3) 0.3086(2) 0.40251(15) 0.0490(6) Uani 1 1 d . . . . .
C7A C 0.6250(3) 0.2337(2) 0.41427(14) 0.0454(6) Uani 1 1 d . . . . .
C8A C 0.4962(3) 0.2305(2) 0.37062(15) 0.0497(6) Uani 1 1 d . . . . .
H8A H 0.508346 0.259806 0.329837 0.060 Uiso 1 1 calc R U . . .
C9A C 0.3616(3) 0.1905(2) 0.38156(15) 0.0496(6) Uani 1 1 d . . . . .
H9A H 0.346429 0.160965 0.422069 0.059 Uiso 1 1 calc R U . . .
C10A C 0.2397(3) 0.1899(2) 0.33568(14) 0.0468(6) Uani 1 1 d . . . . .
C11A C 0.2288(3) 0.2398(2) 0.26863(15) 0.0510(7) Uani 1 1 d . . . . .
C12A C 0.3405(4) 0.1919(3) 0.22159(16) 0.0614(8) Uani 1 1 d . . . . .
H12A H 0.339473 0.118280 0.226125 0.092 Uiso 1 1 calc R U . . .
H12B H 0.438799 0.217358 0.231683 0.092 Uiso 1 1 calc R U . . .
H12C H 0.312775 0.210053 0.177679 0.092 Uiso 1 1 calc R U . . .
C13A C 0.2477(4) 0.3572(2) 0.27156(19) 0.0641(8) Uani 1 1 d . . . . .
H13A H 0.346148 0.373613 0.287696 0.096 Uiso 1 1 calc R U . . .
H13B H 0.175409 0.385853 0.300074 0.096 Uiso 1 1 calc R U . . .
H13C H 0.233227 0.385623 0.228760 0.096 Uiso 1 1 calc R U . . .
C14A C 0.0706(3) 0.2114(2) 0.24803(15) 0.0523(7) Uani 1 1 d . . . . .
C15A C -0.0138(4) 0.2341(3) 0.19275(18) 0.0663(8) Uani 1 1 d . . . . .
H15A H 0.025145 0.274306 0.159823 0.080 Uiso 1 1 calc R U . . .
C16A C -0.1573(4) 0.1957(3) 0.18744(19) 0.0704(9) Uani 1 1 d . . . . .
H16A H -0.215399 0.211109 0.150629 0.084 Uiso 1 1 calc R U . . .
C17A C -0.2160(4) 0.1352(3) 0.23553(19) 0.0632(8) Uani 1 1 d . . . . .
H17A H -0.312106 0.109299 0.230040 0.076 Uiso 1 1 calc R U . . .
C18A C -0.1349(3) 0.1122(2) 0.29189(18) 0.0559(7) Uani 1 1 d . . . . .
H18A H -0.173815 0.072087 0.324875 0.067 Uiso 1 1 calc R U . . .
C19A C 0.0081(3) 0.1527(2) 0.29599(15) 0.0492(6) Uani 1 1 d . . . . .
C21A C 0.0817(4) 0.0793(3) 0.40472(18) 0.0690(9) Uani 1 1 d . . . . .
H21A H 0.068555 0.008800 0.391678 0.103 Uiso 1 1 calc R U . . .
H21B H -0.007942 0.103776 0.424025 0.103 Uiso 1 1 calc R U . . .
H21C H 0.162933 0.084033 0.435848 0.103 Uiso 1 1 calc R U . . .
C22A C 0.9727(4) 0.3952(3) 0.4383(2) 0.0697(9) Uani 1 1 d . . . . .
H22A H 1.049725 0.402981 0.469040 0.084 Uiso 1 1 calc R U . . .
C23A C 0.9690(4) 0.4556(3) 0.3850(2) 0.0793(12) Uani 1 1 d . . . . .
H23A H 1.042196 0.505213 0.379270 0.095 Uiso 1 1 calc R U . . .
C24A C 0.8544(5) 0.4431(3) 0.3385(3) 0.0815(12) Uani 1 1 d . . . . .
H24A H 0.853737 0.483427 0.301093 0.098 Uiso 1 1 calc R U . . .
C25A C 0.7436(4) 0.3729(3) 0.3468(2) 0.0651(9) Uani 1 1 d . . . . .
H25A H 0.668018 0.367005 0.315228 0.078 Uiso 1 1 calc R U . . .

loop_
_atom_site_aniso_label
_atom_site_aniso_U_11
_atom_site_aniso_U_22
_atom_site_aniso_U_33
_atom_site_aniso_U_23
_atom_site_aniso_U_13
_atom_site_aniso_U_12
O1X 0.234(19) 0.36(3) 0.34(2) -0.08(2) -0.126(17) 0.028(18)
C2X 0.108(10) 0.172(15) 0.215(17) -0.079(12) -0.012(10) 0.037(9)
C3X 0.21(3) 0.26(3) 0.27(4) -0.14(2) 0.10(2) -0.07(3)
C4X 0.31(5) 0.15(2) 0.31(4) -0.03(2) 0.06(3) 0.04(2)
Br2B 0.0543(2) 0.0990(3) 0.0546(2) -0.00736(18) -0.00022(15) 0.00762(17)
Br3B 0.0746(2) 0.0738(2) 0.0457(2) -0.00928(15) -0.01424(16) 0.00360(16)
Zn1B 0.0516(2) 0.0539(2) 0.0383(2) -0.00078(15) -0.00145(16) -0.00559(15)
O1A 0.0537(11) 0.0479(9) 0.0418(10) 0.0032(8) -0.0007(8) -0.0098(8)
N20A 0.0459(12) 0.0580(12) 0.0428(13) 0.0023(11) -0.0011(10) -0.0007(10)
C2A 0.0453(14) 0.0481(13) 0.0438(15) -0.0009(12) 0.0013(11) -0.0022(11)
C3A 0.0532(16) 0.0653(17) 0.0524(18) 0.0101(15) -0.0111(13) -0.0045(14)
C4A 0.0519(16) 0.0718(19) 0.0600(19) -0.0003(16) -0.0124(14) -0.0112(15)
C5A 0.0476(15) 0.0536(15) 0.0613(19) -0.0033(14) 0.0031(13) -0.0065(13)
C6A 0.0474(14) 0.0479(13) 0.0519(17) 0.0018(13) 0.0058(12) -0.0032(12)
C7A 0.0464(14) 0.0478(13) 0.0419(15) -0.0001(12) -0.0007(11) -0.0013(11)
C8A 0.0523(15) 0.0518(14) 0.0448(15) 0.0054(12) -0.0040(12) -0.0027(12)
C9A 0.0485(15) 0.0571(15) 0.0429(15) 0.0037(13) -0.0029(11) -0.0020(13)
C10A 0.0467(14) 0.0510(14) 0.0426(15) 0.0007(12) -0.0002(11) 0.0024(12)
C11A 0.0470(14) 0.0573(15) 0.0485(16) 0.0071(13) -0.0034(12) 0.0021(12)
C12A 0.0575(17) 0.0759(19) 0.0506(18) 0.0034(16) -0.0009(13) 0.0030(15)
C13A 0.069(2) 0.0540(16) 0.069(2) 0.0102(16) -0.0034(16) -0.0016(15)
C14A 0.0495(15) 0.0576(15) 0.0495(17) 0.0037(14) -0.0036(12) 0.0047(13)
C15A 0.0614(19) 0.077(2) 0.060(2) 0.0120(17) -0.0113(15) 0.0034(16)
C16A 0.0627(19) 0.080(2) 0.068(2) 0.0046(19) -0.0209(16) 0.0112(17)
C17A 0.0465(16) 0.0706(19) 0.072(2) -0.0051(18) -0.0109(15) 0.0039(14)
C18A 0.0456(15) 0.0573(16) 0.065(2) -0.0019(14) -0.0026(14) -0.0003(12)
C19A 0.0471(14) 0.0518(14) 0.0484(16) -0.0014(13) -0.0056(12) 0.0072(12)
C21A 0.0571(18) 0.095(2) 0.054(2) 0.0234(18) -0.0025(15) -0.0119(17)
C22A 0.0571(18) 0.0675(19) 0.085(3) -0.0054(19) 0.0039(17) -0.0170(16)
C23A 0.066(2) 0.066(2) 0.106(4) 0.006(2) 0.015(2) -0.0216(17)
C24A 0.078(2) 0.067(2) 0.100(3) 0.027(2) 0.017(2) -0.0073(19)
C25A 0.0602(18) 0.0609(17) 0.074(2) 0.0186(17) 0.0022(16) -0.0065(15)

loop_
_atom_type_symbol
_atom_type_description
_atom_type_scat_dispersion_real
_atom_type_scat_dispersion_imag
_atom_type_scat_source
C C 0.0181 0.0091 'International Tables Vol C Tables 4.2.6.8 and 6.1.1.4'
H H 0.0000 0.0000 'International Tables Vol C Tables 4.2.6.8 and 6.1.1.4'
Br Br -0.6763 1.2805 'International Tables Vol C Tables 4.2.6.8 and 6.1.1.4'
N N 0.0311 0.0180 'International Tables Vol C Tables 4.2.6.8 and 6.1.1.4'
O O 0.0492 0.0322 'International Tables Vol C Tables 4.2.6.8 and 6.1.1.4'
Zn Zn -1.5491 0.6778 'International Tables Vol C Tables 4.2.6.8 and 6.1.1.4'

loop_
_geom_angle_atom_site_label_1
_geom_angle_atom_site_label_2
_geom_angle_atom_site_label_3
_geom_angle
_geom_angle_site_symmetry_1
_geom_angle_site_symmetry_3
O1X C2X C4X 122.4(14) . .
O1X C2X C3X 121.1(14) . .
C4X C2X C3X 115.8(13) . .
C2X C3X H3X1 109.5 . .
C2X C3X H3X2 109.5 . .
H3X1 C3X H3X2 109.5 . .
C2X C3X H3X3 109.5 . .
H3X1 C3X H3X3 109.5 . .
H3X2 C3X H3X3 109.5 . .
C2X C4X H4X1 109.5 . .
C2X C4X H4X2 109.5 . .
H4X1 C4X H4X2 109.5 . .
C2X C4X H4X3 109.5 . .
H4X1 C4X H4X3 109.5 . .
H4X2 C4X H4X3 109.5 . .
O1A Zn1B O1A 81.45(8) . 3_656
O1A Zn1B Br3B 120.89(6) . .
O1A Zn1B Br3B 119.16(6) 3_656 .
O1A Zn1B Br2B 107.70(6) . .
O1A Zn1B Br2B 109.59(6) 3_656 .
Br3B Zn1B Br2B 113.74(2) . .
O1A Zn1B Zn1B 40.98(5) . 3_656
O1A Zn1B Zn1B 40.47(5) 3_656 3_656
Br3B Zn1B Zn1B 131.31(2) . 3_656
Br2B Zn1B Zn1B 114.95(2) . 3_656
C2A O1A Zn1B 128.44(17) . .
C2A O1A Zn1B 125.38(17) . 3_656
Zn1B O1A Zn1B 98.55(8) . 3_656
C10A N20A C19A 112.0(2) . .
C10A N20A C21A 127.2(3) . .
C19A N20A C21A 120.7(2) . .
O1A C2A C7A 122.2(2) . .
O1A C2A C3A 117.9(3) . .
C7A C2A C3A 119.9(3) . .
C4A C3A C2A 121.3(3) . .
C4A C3A H3A 119.4 . .
C2A C3A H3A 119.4 . .
C3A C4A C5A 121.6(3) . .
C3A C4A H4A 119.2 . .
C5A C4A H4A 119.2 . .
C4A C5A C22A 121.2(3) . .
C4A C5A C6A 118.8(3) . .
C22A C5A C6A 120.1(3) . .
C25A C6A C5A 116.6(3) . .
C25A C6A C7A 123.7(3) . .
C5A C6A C7A 119.7(3) . .
C2A C7A C8A 122.6(3) . .
C2A C7A C6A 118.5(3) . .
C8A C7A C6A 118.9(3) . .
C9A C8A C7A 128.1(3) . .
C9A C8A H8A 115.9 . .
C7A C8A H8A 115.9 . .
C8A C9A C10A 124.8(3) . .
C8A C9A H9A 117.6 . .
C10A C9A H9A 117.6 . .
N20A C10A C9A 121.5(3) . .
N20A C10A C11A 109.7(2) . .
C9A C10A C11A 128.8(3) . .
C14A C11A C10A 100.8(2) . .
C14A C11A C13A 110.8(3) . .
C10A C11A C13A 112.5(3) . .
C14A C11A C12A 110.2(3) . .
C10A C11A C12A 111.6(2) . .
C13A C11A C12A 110.7(3) . .
C11A C12A H12A 109.5 . .
C11A C12A H12B 109.5 . .
H12A C12A H12B 109.5 . .
C11A C12A H12C 109.5 . .
H12A C12A H12C 109.5 . .
H12B C12A H12C 109.5 . .
C11A C13A H13A 109.5 . .
C11A C13A H13B 109.5 . .
H13A C13A H13B 109.5 . .
C11A C13A H13C 109.5 . .
H13A C13A H13C 109.5 . .
H13B C13A H13C 109.5 . .
C19A C14A C15A 118.9(3) . .
C19A C14A C11A 109.3(3) . .
C15A C14A C11A 131.9(3) . .
C14A C15A C16A 118.6(3) . .
C14A C15A H15A 120.7 . .
C16A C15A H15A 120.7 . .
C17A C16A C15A 121.4(3) . .
C17A C16A H16A 119.3 . .
C15A C16A H16A 119.3 . .
C16A C17A C18A 121.4(3) . .
C16A C17A H17A 119.3 . .
C18A C17A H17A 119.3 . .
C17A C18A C19A 115.8(3) . .
C17A C18A H18A 122.1 . .
C19A C18A H18A 122.1 . .
C14A C19A C18A 124.0(3) . .
C14A C19A N20A 108.3(2) . .
C18A C19A N20A 127.7(3) . .
N20A C21A H21A 109.5 . .
N20A C21A H21B 109.5 . .
H21A C21A H21B 109.5 . .
N20A C21A H21C 109.5 . .
H21A C21A H21C 109.5 . .
H21B C21A H21C 109.5 . .
C23A C22A C5A 121.2(4) . .
C23A C22A H22A 119.4 . .
C5A C22A H22A 119.4 . .
C22A C23A C24A 119.5(3) . .
C22A C23A H23A 120.3 . .
C24A C23A H23A 120.3 . .
C25A C24A C23A 121.3(4) . .
C25A C24A H24A 119.4 . .
C23A C24A H24A 119.4 . .
C24A C25A C6A 121.4(4) . .
C24A C25A H25A 119.3 . .
C6A C25A H25A 119.3 . .

loop_
_geom_bond_atom_site_label_1
_geom_bond_atom_site_label_2
_geom_bond_distance
_geom_bond_site_symmetry_2
O1X C2X 1.200(9) .
C2X C4X 1.471(10) .
C2X C3X 1.473(10) .
C3X H3X1 0.9600 .
C3X H3X2 0.9600 .
C3X H3X3 0.9600 .
C4X H4X1 0.9600 .
C4X H4X2 0.9600 .
C4X H4X3 0.9600 .
Br2B Zn1B 2.3486(5) .
Br3B Zn1B 2.3426(5) .
Zn1B O1A 2.020(2) .
Zn1B O1A 2.0405(19) 3_656
Zn1B Zn1B 3.0771(8) 3_656
O1A C2A 1.345(3) .
N20A C10A 1.314(4) .
N20A C19A 1.418(4) .
N20A C21A 1.463(4) .
C2A C7A 1.405(4) .
C2A C3A 1.416(4) .
C3A C4A 1.356(5) .
C3A H3A 0.9300 .
C4A C5A 1.407(5) .
C4A H4A 0.9300 .
C5A C22A 1.414(5) .
C5A C6A 1.424(4) .
C6A C25A 1.418(5) .
C6A C7A 1.451(4) .
C7A C8A 1.446(4) .
C8A C9A 1.339(4) .
C8A H8A 0.9300 .
C9A C10A 1.426(4) .
C9A H9A 0.9300 .
C10A C11A 1.525(4) .
C11A C14A 1.517(4) .
C11A C13A 1.534(4) .
C11A C12A 1.542(5) .
C12A H12A 0.9600 .
C12A H12B 0.9600 .
C12A H12C 0.9600 .
C13A H13A 0.9600 .
C13A H13B 0.9600 .
C13A H13C 0.9600 .
C14A C19A 1.377(4) .
C14A C15A 1.382(5) .
C15A C16A 1.383(5) .
C15A H15A 0.9300 .
C16A C17A 1.378(6) .
C16A H16A 0.9300 .
C17A C18A 1.385(5) .
C17A H17A 0.9300 .
C18A C19A 1.388(4) .
C18A H18A 0.9300 .
C21A H21A 0.9600 .
C21A H21B 0.9600 .
C21A H21C 0.9600 .
C22A C23A 1.348(6) .
C22A H22A 0.9300 .
C23A C24A 1.396(7) .
C23A H23A 0.9300 .
C24A C25A 1.363(5) .
C24A H24A 0.9300 .
C25A H25A 0.9300 .

loop_
_geom_torsion_atom_site_label_1
_geom_torsion_atom_site_label_2
_geom_torsion_atom_site_label_3
_geom_torsion_atom_site_label_4
_geom_torsion
_geom_torsion_site_symmetry_1
Zn1B O1A C2A C7A -138.5(2) .
Zn1B O1A C2A C7A 78.7(3) 3_656
Zn1B O1A C2A C3A 42.0(4) .
Zn1B O1A C2A C3A -100.8(3) 3_656
O1A C2A C3A C4A 178.6(3) .
C7A C2A C3A C4A -0.9(5) .
C2A C3A C4A C5A -2.3(5) .
C3A C4A C5A C22A -178.1(3) .
C3A C4A C5A C6A 1.6(5) .
C4A C5A C6A C25A -177.7(3) .
C22A C5A C6A C25A 2.1(5) .
C4A C5A C6A C7A 2.2(4) .
C22A C5A C6A C7A -178.0(3) .
O1A C2A C7A C8A 6.3(4) .
C3A C2A C7A C8A -174.3(3) .
O1A C2A C7A C6A -174.8(2) .
C3A C2A C7A C6A 4.6(4) .
C25A C6A C7A C2A 174.6(3) .
C5A C6A C7A C2A -5.3(4) .
C25A C6A C7A C8A -6.4(4) .
C5A C6A C7A C8A 173.7(3) .
C2A C7A C8A C9A 19.4(5) .
C6A C7A C8A C9A -159.5(3) .
C7A C8A C9A C10A -179.7(3) .
C19A N20A C10A C9A 179.2(3) .
C21A N20A C10A C9A -4.0(5) .
C19A N20A C10A C11A -0.9(3) .
C21A N20A C10A C11A 176.0(3) .
C8A C9A C10A N20A 174.5(3) .
C8A C9A C10A C11A -5.5(5) .
N20A C10A C11A C14A 1.4(3) .
C9A C10A C11A C14A -178.6(3) .
N20A C10A C11A C13A 119.4(3) .
C9A C10A C11A C13A -60.7(4) .
N20A C10A C11A C12A -115.5(3) .
C9A C10A C11A C12A 64.4(4) .
C10A C11A C14A C19A -1.5(3) .
C13A C11A C14A C19A -120.7(3) .
C12A C11A C14A C19A 116.4(3) .
C10A C11A C14A C15A 178.3(4) .
C13A C11A C14A C15A 59.0(5) .
C12A C11A C14A C15A -63.8(5) .
C19A C14A C15A C16A -0.8(5) .
C11A C14A C15A C16A 179.4(3) .
C14A C15A C16A C17A -0.6(6) .
C15A C16A C17A C18A 1.5(6) .
C16A C17A C18A C19A -0.8(5) .
C15A C14A C19A C18A 1.6(5) .
C11A C14A C19A C18A -178.7(3) .
C15A C14A C19A N20A -178.7(3) .
C11A C14A C19A N20A 1.1(3) .
C17A C18A C19A C14A -0.7(5) .
C17A C18A C19A N20A 179.6(3) .
C10A N20A C19A C14A -0.1(3) .
C21A N20A C19A C14A -177.2(3) .
C10A N20A C19A C18A 179.6(3) .
C21A N20A C19A C18A 2.5(5) .
C4A C5A C22A C23A 178.6(4) .
C6A C5A C22A C23A -1.2(5) .
C5A C22A C23A C24A -0.8(6) .
C22A C23A C24A C25A 1.9(7) .
C23A C24A C25A C6A -0.9(6) .
C5A C6A C25A C24A -1.0(5) .
C7A C6A C25A C24A 179.1(3) .
